data_7249212
loop_
_publ_author_name
'Kalavalapudi, Likhitha'
'Palani, Sivanarayanan'
'Nechipadappu, Sunil Kumar'

_publ_section_title
;
 Serendipitous discovery of a novel polymorph of an immunosuppressant drug
 azathioprine: phase transformation, solubility, dissolution and stability
 study
;
_journal_issue 37
_journal_name_full CrystEngComm
_journal_page_first 5187
_journal_page_last 5201
_journal_paper_doi 10.1039/D4CE00589A
_journal_volume 26
_journal_year 2024
_chemical_formula_moiety 'C9 H7 N7 O2 S, 0.5(C4 H8 O2)'
_chemical_formula_sum 'C11 H11 N7 O3 S'
_chemical_formula_weight 321.33
_chemical_name_common 'Azathioprine-hemidioxane solvate'
_chemical_name_systematic 'Azathioprine-hemidioxane solvate'
_space_group_crystal_system monoclinic
_space_group_IT_number 14
_space_group_name_Hall '-P 2ybc'
_space_group_name_H-M_alt 'P 1 21/c 1'
_atom_sites_solution_hydrogens mixed
_atom_sites_solution_primary difmap
_atom_sites_solution_secondary difmap
_audit_creation_method SHELXL-2019/3
_audit_update_record
;
2024-06-08 deposited with the CCDC.	2024-08-14 downloaded from the CCDC.
;
_cell_angle_alpha 90
_cell_angle_beta 92.035(11)
_cell_angle_gamma 90
_cell_formula_units_Z 4
_cell_length_a 4.4622(8)
_cell_length_b 15.295(2)
_cell_length_c 19.852(3)
_cell_measurement_reflns_used 2886
_cell_measurement_temperature 100(2)
_cell_measurement_theta_max 27.987
_cell_measurement_theta_min 2.663
_cell_volume 1354.0(4)
_computing_cell_refinement '<i>SAINT</i> (Bruker, 2016)'
_computing_data_collection '<i>APEX3</i> (Bruker, 2016)'
_computing_data_reduction 'Bruker SAINT'
_computing_molecular_graphics 'Bruker SHELXTL'
_computing_publication_material 'Bruker SHELXTL'
_computing_structure_refinement '<i>SHELXL2014</i> (Sheldrick, 2015)'
_computing_structure_solution '<i>SHELXT</i> (Sheldrick, 2015)'
_diffrn_ambient_temperature 100(2)
_diffrn_measured_fraction_theta_full 0.998
_diffrn_measured_fraction_theta_max 0.978
_diffrn_measurement_device_type 'Bruker D8 QUEST PHOTON-III'
_diffrn_measurement_method '\w and \f'
_diffrn_radiation_type MoK\a
_diffrn_radiation_wavelength 0.71073
_diffrn_reflns_av_R_equivalents 0.0840
_diffrn_reflns_av_unetI/netI 0.1101
_diffrn_reflns_Laue_measured_fraction_full 0.998
_diffrn_reflns_Laue_measured_fraction_max 0.978
_diffrn_reflns_limit_h_max 5
_diffrn_reflns_limit_h_min -5
_diffrn_reflns_limit_k_max 20
_diffrn_reflns_limit_k_min -20
_diffrn_reflns_limit_l_max 26
_diffrn_reflns_limit_l_min -26
_diffrn_reflns_number 12611
_diffrn_reflns_point_group_measured_fraction_full 0.998
_diffrn_reflns_point_group_measured_fraction_max 0.978
_diffrn_reflns_theta_full 25.242
_diffrn_reflns_theta_max 28.631
_diffrn_reflns_theta_min 2.447
_exptl_absorpt_coefficient_mu 0.266
_exptl_absorpt_correction_T_max 0.7457
_exptl_absorpt_correction_T_min 0.5357
_exptl_absorpt_correction_type multi-scan
_exptl_absorpt_process_details
;
 SADABS 2016/2: Krause, L., Herbst-Irmer, R., Sheldrick G.M. & Stalke D.,
 J. Appl. Cryst. 48 (2015) 3-10
;
_exptl_crystal_colour colorless
_exptl_crystal_density_diffrn 1.576
_exptl_crystal_description plate
_exptl_crystal_F_000 664
_exptl_crystal_recrystallization_method 'Re-crystallisation from solvent: 1,4-Dioxane'
_exptl_crystal_size_max 0.220
_exptl_crystal_size_mid 0.210
_exptl_crystal_size_min 0.190
_refine_diff_density_max 0.581
_refine_diff_density_min -0.845
_refine_diff_density_rms 0.094
_refine_ls_extinction_method none
_refine_ls_goodness_of_fit_ref 0.991
_refine_ls_hydrogen_treatment mixed
_refine_ls_matrix_type full
_refine_ls_number_parameters 223
_refine_ls_number_reflns 3385
_refine_ls_number_restraints 12
_refine_ls_restrained_S_all 0.989
_refine_ls_R_factor_all 0.1192
_refine_ls_R_factor_gt 0.0594
_refine_ls_shift/su_max 0.001
_refine_ls_shift/su_mean 0.000
_refine_ls_structure_factor_coef Fsqd
_refine_ls_weighting_details 'w=1/[\s^2^(Fo^2^)+(0.0758P)^2^] where P=(Fo^2^+2Fc^2^)/3'
_refine_ls_weighting_scheme calc
_refine_ls_wR_factor_gt 0.1333
_refine_ls_wR_factor_ref 0.1569
_reflns_Friedel_coverage 0.000
_reflns_number_gt 2075
_reflns_number_total 3385
_reflns_threshold_expression 'I > 2\s(I)'
_cod_data_source_file d4ce00589a2.cif
_cod_data_source_block KB1331_0m
_cod_depositor_comments 'Adding full bibliography for 7249210--7249213.cif.'
_cod_original_cell_volume 1354.1(4)
_cod_original_sg_symbol_H-M 'P 21/c'
_cod_database_code 7249212
_shelx_shelxl_version_number 2019/3
_shelx_space_group_comment
;
The symmetry employed for this shelxl refinement is uniquely defined
by the following loop, which should always be used as a source of
symmetry information in preference to the above space-group names.
They are only intended as comments.
;
_shelx_estimated_absorpt_t_min 0.944
_shelx_estimated_absorpt_t_max 0.951

loop_
_space_group_symop_operation_xyz
'x, y, z'
'-x, y+1/2, -z+1/2'
'-x, -y, -z'
'x, -y-1/2, z-1/2'

loop_
_atom_site_label
_atom_site_type_symbol
_atom_site_fract_x
_atom_site_fract_y
_atom_site_fract_z
_atom_site_U_iso_or_equiv
_atom_site_adp_type
_atom_site_occupancy
_atom_site_site_symmetry_order
_atom_site_calc_flag
_atom_site_refinement_flags_posn
_atom_site_refinement_flags_adp
_atom_site_refinement_flags_occupancy
_atom_site_disorder_assembly
_atom_site_disorder_group
C1 C 0.0263(6) 0.66322(16) 0.50899(12) 0.0217(6) Uani 1 1 d . . . . .
H1 H -0.090467 0.672829 0.547388 0.026 Uiso 1 1 calc R U . . .
C2 C 0.2205(6) 0.67776(15) 0.41366(11) 0.0178(6) Uani 1 1 d . . . . .
C3 C 0.3482(6) 0.60245(16) 0.44300(11) 0.0183(6) Uani 1 1 d . . . . .
C4 C 0.6257(6) 0.57850(15) 0.35432(12) 0.0196(6) Uani 1 1 d . . . . .
H4 H 0.771358 0.544731 0.332200 0.024 Uiso 1 1 calc R U . . .
C5 C 0.3147(6) 0.69818(16) 0.34973(12) 0.0202(6) Uani 1 1 d . . . . .
C6 C 0.3123(6) 0.77659(16) 0.22819(12) 0.0214(6) Uani 1 1 d . . . . .
C7 C 0.0265(7) 0.63654(17) 0.19777(13) 0.0252(6) Uani 1 1 d . . . . .
H7A H -0.066695 0.616479 0.155078 0.038 Uiso 1 1 calc R U . . .
H7B H -0.129638 0.655612 0.227989 0.038 Uiso 1 1 calc R U . . .
H7C H 0.141066 0.588512 0.218834 0.038 Uiso 1 1 calc R U . . .
C8 C 0.3794(7) 0.72154(18) 0.12748(13) 0.0278(7) Uani 1 1 d . . . . .
H8 H 0.362206 0.683416 0.089765 0.033 Uiso 1 1 calc R U . . .
C9 C 0.5089(7) 0.82461(17) 0.19176(13) 0.0248(6) Uani 1 1 d . . . . .
N1 N 0.0168(5) 0.71536(13) 0.45624(10) 0.0209(5) Uani 1 1 d . . . . .
N2 N 0.2190(5) 0.59386(14) 0.50393(10) 0.0202(5) Uani 1 1 d . . . . .
H2 H 0.260(7) 0.554(2) 0.5334(14) 0.038(9) Uiso 1 1 d . . . . .
N3 N 0.5536(5) 0.55072(13) 0.41546(9) 0.0191(5) Uani 1 1 d . . . . .
N4 N 0.5177(5) 0.64827(13) 0.32020(10) 0.0205(5) Uani 1 1 d . . . . .
N5 N 0.2281(5) 0.70977(13) 0.18492(10) 0.0214(5) Uani 1 1 d . . . . .
N6 N 0.5517(5) 0.79108(15) 0.12949(11) 0.0309(6) Uani 1 1 d . . . . .
N7 N 0.6618(6) 0.90373(15) 0.21243(14) 0.0352(6) Uani 1 1 d . . . . .
O1 O 0.5744(5) 0.94186(13) 0.26286(11) 0.0438(6) Uani 1 1 d . . . . .
O2 O 0.8715(5) 0.92838(14) 0.17874(12) 0.0506(7) Uani 1 1 d . . . . .
S1 S 0.16798(17) 0.79175(4) 0.30769(3) 0.0237(2) Uani 1 1 d . . . . .
O3 O 0.6556(6) 0.55958(13) 0.04286(10) 0.0488(7) Uani 1 1 d . . . . .
C10 C 0.5254(19) 0.5869(4) -0.0216(3) 0.0420(17) Uani 0.668(11) 1 d . U P A 1
H10A H 0.640627 0.636511 -0.039567 0.050 Uiso 0.668(11) 1 calc R U P A 1
H10B H 0.315714 0.606191 -0.016256 0.050 Uiso 0.668(11) 1 calc R U P A 1
C11 C 0.4662(19) 0.4896(4) 0.0693(3) 0.0430(17) Uani 0.668(11) 1 d . U P A 1
H11A H 0.257571 0.510649 0.072996 0.052 Uiso 0.668(11) 1 calc R U P A 1
H11B H 0.542216 0.471761 0.114741 0.052 Uiso 0.668(11) 1 calc R U P A 1
C10D C 0.670(4) 0.5628(8) -0.0326(6) 0.038(3) Uani 0.332(11) 1 d . U P A 2
H10C H 0.717207 0.622532 -0.048202 0.046 Uiso 0.332(11) 1 calc R U P A 2
H10D H 0.823165 0.521793 -0.048870 0.046 Uiso 0.332(11) 1 calc R U P A 2
C11D C 0.636(4) 0.4640(7) 0.0565(5) 0.040(3) Uani 0.332(11) 1 d . U P A 2
H11C H 0.665946 0.452140 0.105305 0.048 Uiso 0.332(11) 1 calc R U P A 2
H11D H 0.790286 0.431855 0.031822 0.048 Uiso 0.332(11) 1 calc R U P A 2

loop_
_atom_site_aniso_label
_atom_site_aniso_U_11
_atom_site_aniso_U_22
_atom_site_aniso_U_33
_atom_site_aniso_U_23
_atom_site_aniso_U_13
_atom_site_aniso_U_12
C1 0.0224(16) 0.0232(13) 0.0199(12) -0.0026(10) 0.0049(11) -0.0018(13)
C2 0.0181(15) 0.0162(12) 0.0193(12) -0.0013(9) 0.0029(11) -0.0020(12)
C3 0.0181(15) 0.0186(12) 0.0183(12) -0.0015(9) 0.0011(11) -0.0018(11)
C4 0.0214(16) 0.0170(12) 0.0205(12) -0.0012(9) 0.0021(11) 0.0001(12)
C5 0.0220(15) 0.0183(12) 0.0204(12) -0.0018(9) 0.0027(11) -0.0032(12)
C6 0.0207(16) 0.0209(13) 0.0225(13) 0.0045(10) -0.0012(11) 0.0017(12)
C7 0.0260(18) 0.0236(14) 0.0261(14) 0.0015(10) 0.0010(12) -0.0026(13)
C8 0.0271(18) 0.0351(16) 0.0215(13) 0.0059(11) 0.0071(12) 0.0055(15)
C9 0.0196(16) 0.0227(14) 0.0322(14) 0.0108(11) 0.0026(12) -0.0003(13)
N1 0.0197(13) 0.0217(11) 0.0215(11) -0.0018(8) 0.0023(9) 0.0001(10)
N2 0.0236(14) 0.0198(11) 0.0173(11) 0.0018(8) 0.0015(10) 0.0021(10)
N3 0.0211(13) 0.0176(10) 0.0188(10) 0.0013(8) 0.0032(9) -0.0015(10)
N4 0.0215(13) 0.0193(11) 0.0207(10) -0.0003(8) 0.0026(10) 0.0002(10)
N5 0.0225(13) 0.0237(11) 0.0181(10) 0.0024(8) 0.0034(9) 0.0015(11)
N6 0.0249(15) 0.0386(14) 0.0296(13) 0.0133(10) 0.0070(11) 0.0035(12)
N7 0.0261(16) 0.0259(13) 0.0531(17) 0.0201(12) -0.0065(13) -0.0023(12)
O1 0.0541(17) 0.0273(11) 0.0493(13) 0.0065(10) -0.0091(12) -0.0105(11)
O2 0.0229(14) 0.0376(13) 0.0918(18) 0.0322(12) 0.0079(13) -0.0038(11)
S1 0.0299(5) 0.0182(3) 0.0233(4) 0.0025(2) 0.0039(3) 0.0029(3)
O3 0.077(2) 0.0327(12) 0.0363(12) 0.0002(9) -0.0029(12) -0.0084(12)
C10 0.062(5) 0.025(3) 0.040(3) 0.002(2) 0.009(3) 0.007(3)
C11 0.072(5) 0.030(3) 0.028(3) -0.003(2) 0.011(3) 0.005(3)
C10D 0.052(8) 0.026(6) 0.036(5) 0.002(4) 0.011(5) 0.002(5)
C11D 0.067(8) 0.031(5) 0.025(5) -0.004(4) 0.016(5) 0.006(5)

loop_
_atom_type_symbol
_atom_type_description
_atom_type_scat_dispersion_real
_atom_type_scat_dispersion_imag
_atom_type_scat_source
C C 0.0033 0.0016 'International Tables Vol C Tables 4.2.6.8 and 6.1.1.4'
H H 0.0000 0.0000 'International Tables Vol C Tables 4.2.6.8 and 6.1.1.4'
N N 0.0061 0.0033 'International Tables Vol C Tables 4.2.6.8 and 6.1.1.4'
O O 0.0106 0.0060 'International Tables Vol C Tables 4.2.6.8 and 6.1.1.4'
S S 0.1246 0.1234 'International Tables Vol C Tables 4.2.6.8 and 6.1.1.4'

loop_
_geom_angle_atom_site_label_1
_geom_angle_atom_site_label_2
_geom_angle_atom_site_label_3
_geom_angle
_geom_angle_site_symmetry_1
_geom_angle_site_symmetry_3
_geom_angle_publ_flag
N1 C1 N2 114.4(2) . . ?
N1 C1 H1 122.8 . . ?
N2 C1 H1 122.8 . . ?
C5 C2 N1 133.7(2) . . ?
C5 C2 C3 115.7(2) . . ?
N1 C2 C3 110.7(2) . . ?
N3 C3 N2 128.4(2) . . ?
N3 C3 C2 126.0(2) . . ?
N2 C3 C2 105.6(2) . . ?
N3 C4 N4 128.1(2) . . ?
N3 C4 H4 116.0 . . ?
N4 C4 H4 116.0 . . ?
N4 C5 C2 120.3(2) . . ?
N4 C5 S1 120.01(18) . . ?
C2 C5 S1 119.6(2) . . ?
C9 C6 N5 103.5(2) . . ?
C9 C6 S1 132.2(2) . . ?
N5 C6 S1 124.2(2) . . ?
N5 C7 H7A 109.5 . . ?
N5 C7 H7B 109.5 . . ?
H7A C7 H7B 109.5 . . ?
N5 C7 H7C 109.5 . . ?
H7A C7 H7C 109.5 . . ?
H7B C7 H7C 109.5 . . ?
N6 C8 N5 113.0(2) . . ?
N6 C8 H8 123.5 . . ?
N5 C8 H8 123.5 . . ?
N6 C9 C6 113.0(2) . . ?
N6 C9 N7 119.7(2) . . ?
C6 C9 N7 127.2(3) . . ?
C1 N1 C2 103.3(2) . . ?
C3 N2 C1 106.0(2) . . ?
C3 N2 H2 126(2) . . ?
C1 N2 H2 128(2) . . ?
C4 N3 C3 111.9(2) . . ?
C5 N4 C4 118.0(2) . . ?
C8 N5 C6 107.0(2) . . ?
C8 N5 C7 125.1(2) . . ?
C6 N5 C7 127.9(2) . . ?
C8 N6 C9 103.4(2) . . ?
O2 N7 O1 124.4(3) . . ?
O2 N7 C9 117.7(3) . . ?
O1 N7 C9 117.9(3) . . ?
C6 S1 C5 100.20(12) . . ?
C10 O3 C11 107.9(4) . . ?
C11D O3 C10D 102.6(7) . . ?
O3 C10 C11 108.2(5) . 3_665 ?
O3 C10 H10A 110.0 . . ?
C11 C10 H10A 110.1 3_665 . ?
O3 C10 H10B 110.1 . . ?
C11 C10 H10B 110.0 3_665 . ?
H10A C10 H10B 108.4 . . ?
O3 C11 C10 108.2(6) . 3_665 ?
O3 C11 H11A 110.1 . . ?
C10 C11 H11A 110.1 3_665 . ?
O3 C11 H11B 110.1 . . ?
C10 C11 H11B 110.1 3_665 . ?
H11A C11 H11B 108.4 . . ?
C11D C10D O3 103.8(10) 3_665 . ?
C11D C10D H10C 111.0 3_665 . ?
O3 C10D H10C 111.0 . . ?
C11D C10D H10D 111.0 3_665 . ?
O3 C10D H10D 111.0 . . ?
H10C C10D H10D 109.0 . . ?
O3 C11D C10D 105.8(12) . 3_665 ?
O3 C11D H11C 110.6 . . ?
C10D C11D H11C 110.6 3_665 . ?
O3 C11D H11D 110.6 . . ?
C10D C11D H11D 110.6 3_665 . ?
H11C C11D H11D 108.7 . . ?

loop_
_geom_bond_atom_site_label_1
_geom_bond_atom_site_label_2
_geom_bond_distance
_geom_bond_site_symmetry_2
_geom_bond_publ_flag
C1 N1 1.316(3) . ?
C1 N2 1.371(3) . ?
C1 H1 0.9500 . ?
C2 C5 1.387(3) . ?
C2 N1 1.388(3) . ?
C2 C3 1.403(3) . ?
C3 N3 1.342(3) . ?
C3 N2 1.365(3) . ?
C4 N3 1.336(3) . ?
C4 N4 1.344(3) . ?
C4 H4 0.9500 . ?
C5 N4 1.336(3) . ?
C5 S1 1.770(3) . ?
C6 C9 1.370(4) . ?
C6 N5 1.379(3) . ?
C6 S1 1.741(3) . ?
C7 N5 1.465(3) . ?
C7 H7A 0.9800 . ?
C7 H7B 0.9800 . ?
C7 H7C 0.9800 . ?
C8 N6 1.312(4) . ?
C8 N5 1.357(3) . ?
C8 H8 0.9500 . ?
C9 N6 1.358(3) . ?
C9 N7 1.442(4) . ?
N2 H2 0.86(3) . ?
N7 O2 1.229(3) . ?
N7 O1 1.234(3) . ?
O3 C10 1.448(6) . ?
O3 C11 1.472(6) . ?
O3 C11D 1.489(11) . ?
O3 C10D 1.503(12) . ?
C10 C11 1.508(10) 3_665 ?
C10 H10A 0.9900 . ?
C10 H10B 0.9900 . ?
C11 H11A 0.9900 . ?
C11 H11B 0.9900 . ?
C10D C11D 1.49(2) 3_665 ?
C10D H10C 0.9900 . ?
C10D H10D 0.9900 . ?
C11D H11C 0.9900 . ?
C11D H11D 0.9900 . ?

loop_
_geom_torsion_atom_site_label_1
_geom_torsion_atom_site_label_2
_geom_torsion_atom_site_label_3
_geom_torsion_atom_site_label_4
_geom_torsion
_geom_torsion_site_symmetry_1
_geom_torsion_site_symmetry_2
_geom_torsion_site_symmetry_3
_geom_torsion_site_symmetry_4
_geom_torsion_publ_flag
C5 C2 C3 N3 1.4(4) . . . . ?
N1 C2 C3 N3 -179.8(2) . . . . ?
C5 C2 C3 N2 -178.4(2) . . . . ?
N1 C2 C3 N2 0.4(3) . . . . ?
N1 C2 C5 N4 -179.4(3) . . . . ?
C3 C2 C5 N4 -0.9(4) . . . . ?
N1 C2 C5 S1 1.4(4) . . . . ?
C3 C2 C5 S1 179.89(19) . . . . ?
N5 C6 C9 N6 -0.5(3) . . . . ?
S1 C6 C9 N6 -177.1(2) . . . . ?
N5 C6 C9 N7 178.6(3) . . . . ?
S1 C6 C9 N7 2.0(5) . . . . ?
N2 C1 N1 C2 -0.6(3) . . . . ?
C5 C2 N1 C1 178.6(3) . . . . ?
C3 C2 N1 C1 0.1(3) . . . . ?
N3 C3 N2 C1 179.5(3) . . . . ?
C2 C3 N2 C1 -0.7(3) . . . . ?
N1 C1 N2 C3 0.8(3) . . . . ?
N4 C4 N3 C3 -0.4(4) . . . . ?
N2 C3 N3 C4 179.0(2) . . . . ?
C2 C3 N3 C4 -0.7(4) . . . . ?
C2 C5 N4 C4 0.0(4) . . . . ?
S1 C5 N4 C4 179.20(19) . . . . ?
N3 C4 N4 C5 0.7(4) . . . . ?
N6 C8 N5 C6 -0.9(3) . . . . ?
N6 C8 N5 C7 -178.2(2) . . . . ?
C9 C6 N5 C8 0.8(3) . . . . ?
S1 C6 N5 C8 177.72(19) . . . . ?
C9 C6 N5 C7 178.0(3) . . . . ?
S1 C6 N5 C7 -5.1(4) . . . . ?
N5 C8 N6 C9 0.5(3) . . . . ?
C6 C9 N6 C8 0.0(3) . . . . ?
N7 C9 N6 C8 -179.2(2) . . . . ?
N6 C9 N7 O2 -14.6(4) . . . . ?
C6 C9 N7 O2 166.3(3) . . . . ?
N6 C9 N7 O1 165.7(2) . . . . ?
C6 C9 N7 O1 -13.3(4) . . . . ?
C9 C6 S1 C5 -116.9(3) . . . . ?
N5 C6 S1 C5 67.1(3) . . . . ?
N4 C5 S1 C6 9.4(2) . . . . ?
C2 C5 S1 C6 -171.4(2) . . . . ?
C11 O3 C10 C11 -63.1(10) . . . 3_665 ?
C10 O3 C11 C10 63.1(9) . . . 3_665 ?
C11D O3 C10D C11D 70.0(16) . . . 3_665 ?
C10D O3 C11D C10D -71.6(15) . . . 3_665 ?
